data_7214280
loop_
_publ_author_name
'Bhattacharya, Suman'
'Saha, Binoy K.'

_publ_section_title
;
 Steric guided anomalous thermal expansion in a dimorphic organic system
;
_journal_issue 12
_journal_name_full CrystEngComm
_journal_page_first 2340
_journal_paper_doi 10.1039/c3ce41869c
_journal_volume 16
_journal_year 2014
_chemical_formula_moiety 'C17 H22 N2'
_chemical_formula_sum 'C17 H22 N2'
_chemical_formula_weight 254.37
_chemical_name_common MBDA-Form-II
_chemical_name_systematic
;
4,4'-Methylene-bis(2,6-dimethylaniline)
;
_space_group_crystal_system monoclinic
_space_group_IT_number 15
_space_group_name_Hall '-C 2yc'
_space_group_name_H-M_alt 'C 1 2/c 1'
_symmetry_space_group_name_Hall '-C 2yc'
_symmetry_space_group_name_H-M 'C 1 2/c 1'
_atom_sites_solution_hydrogens geom
_atom_sites_solution_primary direct
_atom_sites_solution_secondary difmap
_audit_creation_date 2013-06-22
_audit_creation_method
;
  Olex2 1.2
  (compiled Apr  9 2013 14:06:00, GUI svn.r4458)
;
_cell_angle_alpha 90.00
_cell_angle_beta 132.800(5)
_cell_angle_gamma 90.00
_cell_formula_units_Z 4
_cell_length_a 17.5602(17)
_cell_length_b 8.1816(6)
_cell_length_c 14.2820(10)
_cell_measurement_reflns_used 721
_cell_measurement_temperature 298(2)
_cell_measurement_theta_max 29.0199
_cell_measurement_theta_min 3.8811
_cell_volume 1505.5(2)
_computing_cell_refinement
;
CrysAlisPro, Agilent Technologies,
Version 1.171.36.21 (release 14-08-2012 CrysAlis171 .NET)
(compiled Sep 14 2012,17:21:16)
;
_computing_data_collection
;
CrysAlisPro, Agilent Technologies,
Version 1.171.36.21 (release 14-08-2012 CrysAlis171 .NET)
(compiled Sep 14 2012,17:21:16)
;
_computing_data_reduction
;
CrysAlisPro, Agilent Technologies,
Version 1.171.36.21 (release 14-08-2012 CrysAlis171 .NET)
(compiled Sep 14 2012,17:21:16)
;
_computing_molecular_graphics
;
O. V. Dolomanov, L. J. Bourhis, R. J. Gildea, J. A. K. Howard and H. Puschmann,
OLEX2: a complete structure solution, refinement and analysis program.
J. Appl. Cryst. (2009). 42, 339-341.
;
_computing_publication_material
;
O. V. Dolomanov, L. J. Bourhis, R. J. Gildea, J. A. K. Howard and H. Puschmann,
OLEX2: a complete structure solution, refinement and analysis program.
J. Appl. Cryst. (2009). 42, 339-341.
;
_computing_structure_refinement
;
SHELXL, G.M. Sheldrick, Acta Cryst.
(2008). A64, 112-122
;
_computing_structure_solution
;
SHELXS, G.M. Sheldrick, Acta Cryst.
(2008). A64, 112-122
;
_diffrn_ambient_temperature 298(2)
_diffrn_measured_fraction_theta_full 0.990
_diffrn_measured_fraction_theta_max 0.856
_diffrn_measurement_device_type 'Xcalibur, Eos'
_diffrn_measurement_method '\w scans'
_diffrn_radiation_monochromator graphite
_diffrn_radiation_type MoK\a
_diffrn_radiation_wavelength 0.71073
_diffrn_reflns_av_R_equivalents 0.0278
_diffrn_reflns_av_unetI/netI 0.0433
_diffrn_reflns_limit_h_max 23
_diffrn_reflns_limit_h_min -22
_diffrn_reflns_limit_k_max 11
_diffrn_reflns_limit_k_min -9
_diffrn_reflns_limit_l_max 19
_diffrn_reflns_limit_l_min -19
_diffrn_reflns_number 3767
_diffrn_reflns_theta_full 25.00
_diffrn_reflns_theta_max 29.08
_diffrn_reflns_theta_min 3.89
_diffrn_source 'fine-focus sealed tube'
_diffrn_standards_number 3924
_exptl_absorpt_coefficient_mu 0.066
_exptl_absorpt_correction_T_max 1.00000
_exptl_absorpt_correction_T_min 0.30286
_exptl_absorpt_correction_type multi-scan
_exptl_absorpt_process_details
;
CrysAlisPro, Agilent Technologies,
Version 1.171.36.21 (release 14-08-2012 CrysAlis171 .NET)
(compiled Sep 14 2012,17:21:16)
Empirical absorption correction using spherical harmonics,
 implemented in SCALE3 ABSPACK scaling algorithm.
;
_exptl_crystal_colour brown
_exptl_crystal_colour_primary brown
_exptl_crystal_density_diffrn 1.122
_exptl_crystal_density_method 'not measured'
_exptl_crystal_description block
_exptl_crystal_F_000 552
_exptl_crystal_size_max 0.45
_exptl_crystal_size_mid 0.34
_exptl_crystal_size_min 0.3
_refine_diff_density_max 0.132
_refine_diff_density_min -0.134
_refine_diff_density_rms 0.031
_refine_ls_extinction_method none
_refine_ls_goodness_of_fit_ref 1.019
_refine_ls_hydrogen_treatment mixed
_refine_ls_matrix_type full
_refine_ls_number_parameters 97
_refine_ls_number_reflns 1732
_refine_ls_number_restraints 0
_refine_ls_restrained_S_all 1.019
_refine_ls_R_factor_all 0.1104
_refine_ls_R_factor_gt 0.0563
_refine_ls_shift/su_max 0.000
_refine_ls_shift/su_mean 0.000
_refine_ls_structure_factor_coef Fsqd
_refine_ls_weighting_details 'calc w=1/[\s^2^(Fo^2^)+(0.0687P)^2^+0.2103P] where P=(Fo^2^+2Fc^2^)/3'
_refine_ls_weighting_scheme calc
_refine_ls_wR_factor_gt 0.1335
_refine_ls_wR_factor_ref 0.1663
_reflns_number_gt 947
_reflns_number_total 1732
_reflns_threshold_expression >2sigma(I)
_cod_data_source_file c3ce41869c3.cif
_cod_data_source_block MBDA-Form-II-298
_cod_database_code 7214280

loop_
_space_group_symop_id
_space_group_symop_operation_xyz
1 'x, y, z'
2 '-x, y, -z+1/2'
3 'x+1/2, y+1/2, z'
4 '-x+1/2, y+1/2, -z+1/2'
5 '-x, -y, -z'
6 'x, -y, z-1/2'
7 '-x+1/2, -y+1/2, -z'
8 'x+1/2, -y+1/2, z-1/2'

loop_
_atom_site_label
_atom_site_type_symbol
_atom_site_fract_x
_atom_site_fract_y
_atom_site_fract_z
_atom_site_U_iso_or_equiv
_atom_site_adp_type
_atom_site_occupancy
_atom_site_symmetry_multiplicity
_atom_site_calc_flag
_atom_site_refinement_flags
C9 C 0.0000 0.1432(3) 0.2500 0.0657(8) Uani 1 2 d S
H9A H -0.0254 0.2131 0.1789 0.079 Uiso 0.50 1 calc PR
H9B H 0.0254 0.2131 0.3211 0.079 Uiso 0.50 1 calc PR
C5 C 0.18426(16) 0.0351(2) 0.41089(19) 0.0599(5) Uani 1 1 d .
H5 H 0.1945 0.0985 0.4727 0.072 Uiso 1 1 calc R
C2 C 0.15468(15) -0.1527(2) 0.22867(18) 0.0578(5) Uani 1 1 d .
C4 C 0.08904(14) 0.04151(18) 0.28737(19) 0.0543(5) Uani 1 1 d .
C3 C 0.07674(14) -0.05312(19) 0.19759(17) 0.0548(5) Uani 1 1 d .
H3 H 0.0137 -0.0496 0.1133 0.066 Uiso 1 1 calc R
C1 C 0.24941(15) -0.1569(2) 0.3538(2) 0.0605(5) Uani 1 1 d .
C6 C 0.26547(14) -0.0614(2) 0.44713(19) 0.0604(5) Uani 1 1 d .
N1 N 0.33071(19) -0.2534(3) 0.3875(3) 0.0935(7) Uani 1 1 d .
C8 C 0.13574(19) -0.2590(3) 0.1280(2) 0.0907(8) Uani 1 1 d .
H8A H 0.1374 -0.3719 0.1476 0.136 Uiso 1 1 calc R
H8B H 0.1887 -0.2389 0.1265 0.136 Uiso 1 1 calc R
H8C H 0.0691 -0.2336 0.0461 0.136 Uiso 1 1 calc R
C7 C 0.36802(17) -0.0628(3) 0.5822(2) 0.0887(7) Uani 1 1 d .
H7A H 0.4214 -0.0278 0.5844 0.133 Uiso 1 1 calc R
H7B H 0.3829 -0.1716 0.6160 0.133 Uiso 1 1 calc R
H7C H 0.3654 0.0099 0.6327 0.133 Uiso 1 1 calc R
H1A H 0.316(3) -0.330(4) 0.331(3) 0.157(14) Uiso 1 1 d .
H1B H 0.388(2) -0.260(4) 0.471(3) 0.131(12) Uiso 1 1 d .

loop_
_atom_site_aniso_label
_atom_site_aniso_U_11
_atom_site_aniso_U_22
_atom_site_aniso_U_33
_atom_site_aniso_U_23
_atom_site_aniso_U_13
_atom_site_aniso_U_12
C9 0.086(2) 0.0426(14) 0.095(2) 0.000 0.072(2) 0.000
C5 0.0796(13) 0.0488(10) 0.0694(13) -0.0124(9) 0.0578(12) -0.0188(9)
C2 0.0728(13) 0.0534(11) 0.0688(13) 0.0043(9) 0.0567(12) 0.0030(9)
C4 0.0699(12) 0.0403(9) 0.0733(13) -0.0009(8) 0.0568(12) -0.0061(8)
C3 0.0618(11) 0.0514(10) 0.0570(11) 0.0010(8) 0.0427(10) -0.0018(8)
C1 0.0648(12) 0.0525(11) 0.0787(14) 0.0096(9) 0.0545(12) 0.0044(9)
C6 0.0616(12) 0.0537(11) 0.0673(13) 0.0046(9) 0.0443(11) -0.0102(9)
N1 0.0790(15) 0.0934(16) 0.110(2) 0.0136(14) 0.0649(17) 0.0228(12)
C8 0.1147(19) 0.0940(17) 0.0934(18) -0.0067(13) 0.0826(18) 0.0147(14)
C7 0.0751(15) 0.0853(15) 0.0774(16) 0.0029(12) 0.0406(14) -0.0201(11)

loop_
_atom_type_symbol
_atom_type_description
_atom_type_scat_dispersion_real
_atom_type_scat_dispersion_imag
_atom_type_scat_source
C C 0.0033 0.0016 'International Tables Vol C Tables 4.2.6.8 and 6.1.1.4'
H H 0.0000 0.0000 'International Tables Vol C Tables 4.2.6.8 and 6.1.1.4'
N N 0.0061 0.0033 'International Tables Vol C Tables 4.2.6.8 and 6.1.1.4'

loop_
_geom_angle_atom_site_label_1
_geom_angle_atom_site_label_2
_geom_angle_atom_site_label_3
_geom_angle
_geom_angle_site_symmetry_1
_geom_angle_site_symmetry_3
H9A C9 H9B 107.7 . .
C4 C9 H9A 108.9 . .
C4 C9 H9A 108.9 2 .
C4 C9 H9B 108.9 . .
C4 C9 H9B 108.9 2 .
C4 C9 C4 113.25(18) . 2
C4 C5 H5 118.5 . .
C4 C5 C6 122.99(16) . .
C6 C5 H5 118.5 . .
C3 C2 C1 119.19(16) . .
C3 C2 C8 120.26(18) . .
C1 C2 C8 120.53(17) . .
C5 C4 C9 122.43(14) . .
C5 C4 C3 117.03(16) . .
C3 C4 C9 120.52(16) . .
C2 C3 C4 122.38(18) . .
C2 C3 H3 118.8 . .
C4 C3 H3 118.8 . .
C2 C1 C6 120.22(16) . .
C2 C1 N1 120.5(2) . .
C6 C1 N1 119.3(2) . .
C5 C6 C1 118.18(18) . .
C5 C6 C7 121.11(19) . .
C1 C6 C7 120.71(18) . .
C1 N1 H1A 118(2) . .
C1 N1 H1B 116.3(19) . .
H1A N1 H1B 122(3) . .
C2 C8 H8A 109.5 . .
C2 C8 H8B 109.5 . .
C2 C8 H8C 109.5 . .
H8A C8 H8B 109.5 . .
H8A C8 H8C 109.5 . .
H8B C8 H8C 109.5 . .
C6 C7 H7A 109.5 . .
C6 C7 H7B 109.5 . .
C6 C7 H7C 109.5 . .
H7A C7 H7B 109.5 . .
H7A C7 H7C 109.5 . .
H7B C7 H7C 109.5 . .

loop_
_geom_bond_atom_site_label_1
_geom_bond_atom_site_label_2
_geom_bond_distance
_geom_bond_site_symmetry_2
C9 H9A 0.9700 .
C9 H9B 0.9700 .
C9 C4 1.513(2) .
C9 C4 1.513(2) 2
C5 H5 0.9300 .
C5 C4 1.379(3) .
C5 C6 1.387(2) .
C2 C3 1.382(2) .
C2 C1 1.386(3) .
C2 C8 1.511(2) .
C4 C3 1.383(2) .
C3 H3 0.9300 .
C1 C6 1.398(3) .
C1 N1 1.400(3) .
C6 C7 1.498(3) .
N1 H1A 0.91(3) .
N1 H1B 0.90(3) .
C8 H8A 0.9600 .
C8 H8B 0.9600 .
C8 H8C 0.9600 .
C7 H7A 0.9600 .
C7 H7B 0.9600 .
C7 H7C 0.9600 .

loop_
_geom_torsion_atom_site_label_1
_geom_torsion_atom_site_label_2
_geom_torsion_atom_site_label_3
_geom_torsion_atom_site_label_4
_geom_torsion
_geom_torsion_site_symmetry_1
C9 C4 C3 C2 -177.39(14) .
C5 C4 C3 C2 1.2(2) .
C2 C1 C6 C5 0.5(2) .
C2 C1 C6 C7 -179.01(16) .
C4 C9 C4 C5 -111.41(15) 2
C4 C9 C4 C3 67.07(13) 2
C4 C5 C6 C1 -0.2(2) .
C4 C5 C6 C7 179.23(15) .
C3 C2 C1 C6 0.1(2) .
C3 C2 C1 N1 -178.35(16) .
C1 C2 C3 C4 -1.0(2) .
C6 C5 C4 C9 177.97(15) .
C6 C5 C4 C3 -0.6(2) .
N1 C1 C6 C5 178.95(16) .
N1 C1 C6 C7 -0.5(2) .
C8 C2 C3 C4 177.44(15) .
C8 C2 C1 C6 -178.29(15) .
C8 C2 C1 N1 3.2(3) .
